data_4111700
loop_
_publ_author_name
'Gregory J. Halder'
'Cameron J. Kepert'

_publ_contact_author
;
 Cameron J. Kepert
 School of Chemistry, F11
 University of Sydney
 NSW 2006
 Australia
;
_publ_contact_author_email c.kepert@chem.usyd.edu.au
_publ_contact_author_fax +61-2-9351-3329
_publ_contact_author_phone +61-2-9351-5741
_publ_section_title
;
 In Situ Single-Crystal X-ray Diffraction Studies of Desorption and
 Sorption in a Flexible Nanoporous Molecular Framework Material
;
_journal_name_full 'Journal of the American Chemical Society'
_journal_page_first 7891
_journal_page_last 7900
_journal_paper_doi 10.1021/ja042420k
_journal_volume 127
_journal_year 2005
_chemical_formula_moiety 'C15 H12 Co N5 O6, C3 H6 O'
_chemical_formula_sum 'C18 H18 Co N5 O7'
_chemical_formula_weight 475.30
_chemical_name_systematic
; 
 ? 
;
_space_group_IT_number 68
_symmetry_cell_setting orthorhombic
_symmetry_Int_Tables_number 68
_symmetry_space_group_name_Hall '-C 2a 2ac'
_symmetry_space_group_name_H-M 'C c c a :2'
_atom_sites_solution_hydrogens geom
_atom_sites_solution_primary direct
_atom_sites_solution_secondary difmap
_audit_creation_method SHELXL-97
_cell_angle_alpha 90.00
_cell_angle_beta 90.00
_cell_angle_gamma 90.00
_cell_formula_units_Z 8
_cell_length_a 12.699(13)
_cell_length_b 19.21(2)
_cell_length_c 17.76(2)
_cell_measurement_reflns_used 894
_cell_measurement_temperature 320(2)
_cell_measurement_theta_max 27.936
_cell_measurement_theta_min 3.233
_cell_volume 4333(8)
_computing_cell_refinement 'SMART (BrukerAXS, 1997)'
_computing_data_collection 'SMART (BrukerAXS, 1997)'
_computing_data_reduction 'SAINT+ (BrukerAXS, 1997)'
_computing_molecular_graphics 'XPMA/ZORTEP, WebLab Viewer 3.7'
_computing_publication_material XCIF
_computing_structure_refinement 'SHELXL-97 (Sheldrick, 1997)'
_computing_structure_solution 'SHELXS-97 (Sheldrick, 1990)'
_diffrn_ambient_temperature 320(2)
_diffrn_measured_fraction_theta_full 0.917
_diffrn_measured_fraction_theta_max 0.917
_diffrn_measurement_device_type 'Bruker SMART 1000 CCD'
_diffrn_measurement_method \w
_diffrn_radiation_monochromator graphite
_diffrn_radiation_source 'fine-focus sealed tube'
_diffrn_radiation_type MoK\a
_diffrn_radiation_wavelength 0.71073
_diffrn_reflns_av_R_equivalents 0.0524
_diffrn_reflns_av_sigmaI/netI 0.0407
_diffrn_reflns_limit_h_max 16
_diffrn_reflns_limit_h_min -16
_diffrn_reflns_limit_k_max 24
_diffrn_reflns_limit_k_min -24
_diffrn_reflns_limit_l_max 23
_diffrn_reflns_limit_l_min -23
_diffrn_reflns_number 12987
_diffrn_reflns_theta_full 27.74
_diffrn_reflns_theta_max 27.74
_diffrn_reflns_theta_min 2.24
_diffrn_standards_decay_% 0.00
_diffrn_standards_number 0
_exptl_absorpt_coefficient_mu 0.841
_exptl_absorpt_correction_T_max 0.685
_exptl_absorpt_correction_T_min 0.359
_exptl_absorpt_correction_type empirical
_exptl_absorpt_process_details 'SADABS, Bruker 1995'
_exptl_crystal_colour purple-red
_exptl_crystal_density_diffrn 1.457
_exptl_crystal_description block-shaped
_exptl_crystal_F_000 1952
_exptl_crystal_size_max 0.50
_exptl_crystal_size_mid 0.50
_exptl_crystal_size_min 0.45
_refine_diff_density_max 0.645
_refine_diff_density_min -0.541
_refine_diff_density_rms 0.071
_refine_ls_extinction_method none
_refine_ls_goodness_of_fit_ref 1.093
_refine_ls_hydrogen_treatment constr
_refine_ls_matrix_type full
_refine_ls_number_parameters 140
_refine_ls_number_reflns 2350
_refine_ls_number_restraints 0
_refine_ls_restrained_S_all 1.093
_refine_ls_R_factor_all 0.0943
_refine_ls_R_factor_gt 0.0683
_refine_ls_shift/su_max 0.000
_refine_ls_shift/su_mean 0.000
_refine_ls_structure_factor_coef Fsqd
_refine_ls_weighting_details 'calc w=1/[\s^2^(Fo^2^)+(0.0738P)^2^+13.5000P] where P=(Fo^2^+2Fc^2^)/3'
_refine_ls_weighting_scheme calc
_refine_ls_wR_factor_gt 0.1709
_refine_ls_wR_factor_ref 0.1945
_reflns_number_gt 1651
_reflns_number_total 2350
_reflns_threshold_expression >2sigma(I)
_cod_data_source_file ja042420ksi20041217_015028.cif
_cod_data_source_block 1.(ACN)
_cod_original_cell_volume 4333(9)
_cod_original_sg_symbol_Hall '-C 2b 2bc'
_cod_original_sg_symbol_H-M 'C c c a'
_cod_database_code 4111700

loop_
_symmetry_equiv_pos_as_xyz
'x, y, z'
'-x+1/2, -y, z'
'-x, y, -z+1/2'
'x+1/2, -y, -z+1/2'
'x+1/2, y+1/2, z'
'-x+1, -y+1/2, z'
'-x+1/2, y+1/2, -z+1/2'
'x+1, -y+1/2, -z+1/2'
'-x, -y, -z'
'x-1/2, y, -z'
'x, -y, z-1/2'
'-x-1/2, y, z-1/2'
'-x+1/2, -y+1/2, -z'
'x, y+1/2, -z'
'x+1/2, -y+1/2, z-1/2'
'-x, y+1/2, z-1/2'

loop_
_atom_site_label
_atom_site_type_symbol
_atom_site_fract_x
_atom_site_fract_y
_atom_site_fract_z
_atom_site_U_iso_or_equiv
_atom_site_adp_type
_atom_site_occupancy
_atom_site_symmetry_multiplicity
_atom_site_calc_flag
_atom_site_refinement_flags
Co1 Co 0.0000 0.2500 0.07478(4) 0.0489(3) Uani 1 2 d S
N1 N 0.0916(3) 0.15464(19) 0.07782(19) 0.0551(10) Uani 1 1 d .
C1 C 0.1462(4) 0.1364(2) 0.1400(2) 0.0559(12) Uani 1 1 d .
H1 H 0.1417 0.1648 0.1823 0.067 Uiso 1 1 calc R
C2 C 0.2091(3) 0.0771(2) 0.1439(2) 0.0540(11) Uani 1 1 d .
H2 H 0.2468 0.0676 0.1876 0.065 Uiso 1 1 calc R
C3 C 0.2158(3) 0.0318(2) 0.0824(2) 0.0515(11) Uani 1 1 d .
C4 C 0.1563(5) 0.0497(3) 0.0189(3) 0.0784(18) Uani 1 1 d .
H4 H 0.1574 0.0211 -0.0234 0.094 Uiso 1 1 calc R
C5 C 0.0957(5) 0.1098(3) 0.0187(3) 0.0779(18) Uani 1 1 d .
H5 H 0.0559 0.1199 -0.0239 0.094 Uiso 1 1 calc R
N2 N 0.0000 0.2500 -0.0475(3) 0.0507(12) Uani 1 2 d S
C6 C 0.0888(4) 0.2625(3) -0.0870(2) 0.0636(13) Uani 1 1 d .
H6 H 0.1509 0.2711 -0.0608 0.076 Uiso 1 1 calc R
C7 C 0.0914(4) 0.2631(3) -0.1662(2) 0.0641(13) Uani 1 1 d .
H7 H 0.1545 0.2723 -0.1909 0.077 Uiso 1 1 calc R
C8 C 0.0000 0.2500 -0.2088(3) 0.0434(12) Uani 1 2 d S
O1 O -0.1506(4) 0.1818(3) 0.0642(2) 0.1079(17) Uani 1 1 d .
O2 O -0.0910(4) 0.2028(2) 0.1726(2) 0.0880(12) Uani 1 1 d .
O3 O -0.2265(4) 0.1352(3) 0.1620(3) 0.127(2) Uani 1 1 d .
N4 N -0.1581(4) 0.1700(3) 0.1326(3) 0.0820(14) Uani 1 1 d .
O11 O 0.0358(11) 0.4184(9) -0.1788(8) 0.159(5) Uiso 0.50 1 d P
C12 C -0.0030(14) 0.4587(7) -0.2249(7) 0.088(4) Uiso 0.50 1 d P
C11 C -0.0744(12) 0.5126(8) -0.1920(8) 0.101(4) Uiso 0.50 1 d P
H11A H -0.0959 0.4983 -0.1425 0.152 Uiso 0.50 1 calc PR
H11B H -0.1354 0.5177 -0.2234 0.152 Uiso 0.50 1 calc PR
H11C H -0.0378 0.5562 -0.1889 0.152 Uiso 0.50 1 calc PR
C13 C 0.0370(17) 0.4656(12) -0.3040(12) 0.132(7) Uiso 0.50 1 d P
H13A H 0.0803 0.4262 -0.3161 0.197 Uiso 0.50 1 calc PR
H13B H 0.0778 0.5074 -0.3084 0.197 Uiso 0.50 1 calc PR
H13C H -0.0215 0.4675 -0.3382 0.197 Uiso 0.50 1 calc PR

loop_
_atom_site_aniso_label
_atom_site_aniso_U_11
_atom_site_aniso_U_22
_atom_site_aniso_U_33
_atom_site_aniso_U_23
_atom_site_aniso_U_13
_atom_site_aniso_U_12
Co1 0.0613(6) 0.0447(5) 0.0408(4) 0.000 0.000 0.0219(4)
N1 0.075(3) 0.045(2) 0.0450(18) -0.0031(16) -0.0058(17) 0.0279(18)
C1 0.068(3) 0.051(2) 0.049(2) -0.0093(19) -0.009(2) 0.024(2)
C2 0.065(3) 0.054(3) 0.044(2) -0.0045(19) -0.0107(19) 0.024(2)
C3 0.063(3) 0.047(2) 0.045(2) 0.0007(18) 0.0003(19) 0.024(2)
C4 0.123(5) 0.063(3) 0.050(3) -0.019(2) -0.026(3) 0.051(3)
C5 0.119(5) 0.064(3) 0.051(3) -0.015(2) -0.029(3) 0.052(3)
N2 0.056(3) 0.057(3) 0.039(2) 0.000 0.000 0.023(2)
C6 0.052(3) 0.093(4) 0.046(2) -0.014(2) -0.0041(19) 0.011(3)
C7 0.051(3) 0.096(4) 0.045(2) -0.010(2) 0.0030(19) 0.000(2)
C8 0.048(3) 0.041(3) 0.041(3) 0.000 0.000 0.006(2)
O1 0.094(3) 0.158(5) 0.071(3) 0.036(3) -0.003(2) 0.001(3)
O2 0.107(3) 0.076(3) 0.081(3) 0.000(2) 0.006(2) 0.004(2)
O3 0.112(4) 0.156(5) 0.114(4) 0.053(3) 0.013(3) -0.042(4)
N4 0.074(3) 0.104(4) 0.068(3) 0.027(3) -0.004(3) 0.007(3)

loop_
_atom_type_symbol
_atom_type_description
_atom_type_scat_dispersion_real
_atom_type_scat_dispersion_imag
_atom_type_scat_source
C C 0.0033 0.0016 'International Tables Vol C Tables 4.2.6.8 and 6.1.1.4'
H H 0.0000 0.0000 'International Tables Vol C Tables 4.2.6.8 and 6.1.1.4'
N N 0.0061 0.0033 'International Tables Vol C Tables 4.2.6.8 and 6.1.1.4'
O O 0.0106 0.0060 'International Tables Vol C Tables 4.2.6.8 and 6.1.1.4'
Co Co 0.3494 0.9721 'International Tables Vol C Tables 4.2.6.8 and 6.1.1.4'

loop_
_geom_angle_atom_site_label_1
_geom_angle_atom_site_label_2
_geom_angle_atom_site_label_3
_geom_angle
_geom_angle_site_symmetry_1
_geom_angle_site_symmetry_3
N2 Co1 N1 91.42(9) . 6_455
N2 Co1 N1 91.42(9) . .
N1 Co1 N1 177.15(18) 6_455 .
N2 Co1 O2 139.78(13) . 6_455
N1 Co1 O2 85.24(16) 6_455 6_455
N1 Co1 O2 92.58(15) . 6_455
N2 Co1 O2 139.78(13) . .
N1 Co1 O2 92.58(15) 6_455 .
N1 Co1 O2 85.24(16) . .
O2 Co1 O2 80.4(3) 6_455 .
N2 Co1 O1 85.35(10) . .
N1 Co1 O1 92.11(19) 6_455 .
N1 Co1 O1 88.12(19) . .
O2 Co1 O1 134.76(17) 6_455 .
O2 Co1 O1 54.52(16) . .
N2 Co1 O1 85.35(10) . 6_455
N1 Co1 O1 88.12(19) 6_455 6_455
N1 Co1 O1 92.11(19) . 6_455
O2 Co1 O1 54.52(16) 6_455 6_455
O2 Co1 O1 134.76(17) . 6_455
O1 Co1 O1 170.7(2) . 6_455
C1 N1 C5 116.6(4) . .
C1 N1 Co1 121.0(3) . .
C5 N1 Co1 122.4(3) . .
N1 C1 C2 123.1(4) . .
N1 C1 H1 118.4 . .
C2 C1 H1 118.4 . .
C1 C2 C3 120.4(4) . .
C1 C2 H2 119.8 . .
C3 C2 H2 119.8 . .
C2 C3 C4 116.2(4) . .
C2 C3 C3 122.9(3) . 2
C4 C3 C3 120.9(3) . 2
C5 C4 C3 120.3(4) . .
C5 C4 H4 119.8 . .
C3 C4 H4 119.8 . .
N1 C5 C4 123.2(4) . .
N1 C5 H5 118.4 . .
C4 C5 H5 118.4 . .
C6 N2 C6 117.3(5) 6_455 .
C6 N2 Co1 121.4(3) 6_455 .
C6 N2 Co1 121.4(3) . .
N2 C6 C7 122.8(4) . .
N2 C6 H6 118.6 . .
C7 C6 H6 118.6 . .
C6 C7 C8 121.0(4) . .
C6 C7 H7 119.5 . .
C8 C7 H7 119.5 . .
C7 C8 C7 115.1(5) . 6_455
C7 C8 C8 122.4(3) . 3_554
C7 C8 C8 122.4(3) 6_455 3_554
N4 O1 Co1 95.0(4) . .
N4 O2 Co1 96.4(3) . .
O3 N4 O1 125.2(6) . .
O3 N4 O2 120.8(5) . .
O1 N4 O2 113.8(5) . .
O11 C12 C11 114.7(14) . .
O11 C12 C13 123.0(17) . .
C11 C12 C13 120.7(15) . .
C12 C11 H11A 109.5 . .
C12 C11 H11B 109.5 . .
H11A C11 H11B 109.5 . .
C12 C11 H11C 109.5 . .
H11A C11 H11C 109.5 . .
H11B C11 H11C 109.5 . .
C12 C13 H13A 109.5 . .
C12 C13 H13B 109.5 . .
H13A C13 H13B 109.5 . .
C12 C13 H13C 109.5 . .
H13A C13 H13C 109.5 . .
H13B C13 H13C 109.5 . .

loop_
_geom_bond_atom_site_label_1
_geom_bond_atom_site_label_2
_geom_bond_distance
_geom_bond_site_symmetry_2
Co1 N2 2.171(6) .
Co1 N1 2.171(4) 6_455
Co1 N1 2.171(4) .
Co1 O2 2.275(5) 6_455
Co1 O2 2.275(5) .
Co1 O1 2.325(6) .
Co1 O1 2.325(6) 6_455
N1 C1 1.350(5) .
N1 C5 1.358(6) .
C1 C2 1.393(6) .
C1 H1 0.9300 .
C2 C3 1.399(6) .
C2 H2 0.9300 .
C3 C4 1.401(6) .
C3 C3 1.497(8) 2
C4 C5 1.389(6) .
C4 H4 0.9300 .
C5 H5 0.9300 .
N2 C6 1.350(6) 6_455
N2 C6 1.350(6) .
C6 C7 1.407(6) .
C6 H6 0.9300 .
C7 C8 1.407(6) .
C7 H7 0.9300 .
C8 C7 1.407(6) 6_455
C8 C8 1.465(11) 3_554
O1 N4 1.240(6) .
O2 N4 1.276(6) .
O3 N4 1.214(6) .
O11 C12 1.229(19) .
C12 C11 1.50(2) .
C12 C13 1.50(3) .
C11 H11A 0.9600 .
C11 H11B 0.9600 .
C11 H11C 0.9600 .
C13 H13A 0.9600 .
C13 H13B 0.9600 .
C13 H13C 0.9600 .

loop_
_geom_torsion_atom_site_label_1
_geom_torsion_atom_site_label_2
_geom_torsion_atom_site_label_3
_geom_torsion_atom_site_label_4
_geom_torsion
_geom_torsion_site_symmetry_3
_geom_torsion_site_symmetry_4
C1 N1 N1 C1 -39.7(7) 6_455 6_455
C2 C3 C3 C2 43.5(11) 2 2
C7 C8 C8 C7 24.4(6) 3_554 8_454
